data_2237230
loop_
_publ_author_name
'Carel, Guillaume'
'Mallet-Ladeira, Sonia'
'Rima, Ghassoub'
'Madec, David'
'Castel, Annie'

_publ_section_title
;
 2,2,7,7,12,12,17,17-Octamethyl-21,22,23,24-tetrathia-2,7,12,17-tetragermapentacyclo[16.2.1.1^3,6^.1^8,11^.1^13,16^]tetracosa-3,5,8,10,13,15,18,20-octaene
;
_journal_coeditor_code SU2536
_journal_issue 1
_journal_name_full 'Acta Crystallographica Section E'
_journal_page_first m37
_journal_paper_doi 10.1107/S1600536812049720
_journal_volume 69
_journal_year 2013
_chemical_formula_iupac '[Ge4 (C H3)8 (C4 H2 S)4]'
_chemical_formula_moiety 'C24 H32 Ge4 S4'
_chemical_formula_sum 'C24 H32 Ge4 S4'
_chemical_formula_weight 739.22
_chemical_name_systematic
;
2,2,7,7,12,12,17,17-Octamethyl-21,22,23,24-tetrathia-2,7,12,17-
tetragermapentacyclo[16.2.1.1^3,6^.1^8,11^.1^13,16^]tetracosa-
3,5,8,10,13,15,18,20-octaene
;
_space_group_IT_number 14
_symmetry_cell_setting monoclinic
_symmetry_space_group_name_Hall '-P 2ybc'
_symmetry_space_group_name_H-M 'P 1 21/c 1'
_atom_sites_solution_hydrogens geom
_atom_sites_solution_primary direct
_atom_sites_solution_secondary difmap
_audit_creation_method SHELXL-97
_cell_angle_alpha 90.00
_cell_angle_beta 90.698(4)
_cell_angle_gamma 90.00
_cell_formula_units_Z 2
_cell_length_a 6.6211(4)
_cell_length_b 12.6668(7)
_cell_length_c 18.3413(11)
_cell_measurement_reflns_used 5690
_cell_measurement_temperature 193(2)
_cell_measurement_theta_max 24.20
_cell_measurement_theta_min 3.08
_cell_volume 1538.14(16)
_computing_cell_refinement 'APEX2 and SAINT (Bruker, 2006)'
_computing_data_collection 'APEX2 (Bruker, 2006)'
_computing_data_reduction 'SAINT (Bruker, 2006)'
_computing_molecular_graphics 'SHELXTL (Sheldrick, 2008)'
_computing_publication_material 'SHELXTL (Sheldrick, 2008) and publCIF (Westrip, 2010)'
_computing_structure_refinement 'SHELXL97 (Sheldrick, 2008)'
_computing_structure_solution 'SHELXS97 (Sheldrick, 2008)'
_diffrn_ambient_temperature 193(2)
_diffrn_measured_fraction_theta_full 0.995
_diffrn_measured_fraction_theta_max 0.995
_diffrn_measurement_device_type 'Bruker APEXII'
_diffrn_measurement_method 'phi and omega scans'
_diffrn_radiation_monochromator graphite
_diffrn_radiation_source 'fine-focus sealed tube'
_diffrn_radiation_type MoK\a
_diffrn_radiation_wavelength 0.71073
_diffrn_reflns_av_R_equivalents 0.0648
_diffrn_reflns_av_sigmaI/netI 0.0405
_diffrn_reflns_limit_h_max 9
_diffrn_reflns_limit_h_min -9
_diffrn_reflns_limit_k_max 17
_diffrn_reflns_limit_k_min -17
_diffrn_reflns_limit_l_max 25
_diffrn_reflns_limit_l_min -25
_diffrn_reflns_number 34763
_diffrn_reflns_theta_full 29.40
_diffrn_reflns_theta_max 29.40
_diffrn_reflns_theta_min 2.22
_exptl_absorpt_coefficient_mu 4.154
_exptl_absorpt_correction_T_max 0.9215
_exptl_absorpt_correction_T_min 0.7410
_exptl_absorpt_correction_type multi-scan
_exptl_absorpt_process_details '(SADABS; Bruker, 2006)'
_exptl_crystal_colour colourless
_exptl_crystal_density_diffrn 1.596
_exptl_crystal_density_method 'not measured'
_exptl_crystal_description plate
_exptl_crystal_F_000 736
_exptl_crystal_size_max 0.20
_exptl_crystal_size_mid 0.06
_exptl_crystal_size_min 0.02
_refine_diff_density_max 0.437
_refine_diff_density_min -0.367
_refine_ls_extinction_method none
_refine_ls_goodness_of_fit_ref 1.013
_refine_ls_hydrogen_treatment constr
_refine_ls_matrix_type full
_refine_ls_number_parameters 149
_refine_ls_number_reflns 4222
_refine_ls_number_restraints 0
_refine_ls_restrained_S_all 1.013
_refine_ls_R_factor_all 0.0568
_refine_ls_R_factor_gt 0.0304
_refine_ls_shift/su_max 0.001
_refine_ls_shift/su_mean 0.000
_refine_ls_structure_factor_coef Fsqd
_refine_ls_weighting_details 'calc w=1/[\s^2^(Fo^2^)+(0.0251P)^2^+0.5305P] where P=(Fo^2^+2Fc^2^)/3'
_refine_ls_weighting_scheme calc
_refine_ls_wR_factor_gt 0.0568
_refine_ls_wR_factor_ref 0.0643
_reflns_number_gt 3102
_reflns_number_total 4222
_reflns_threshold_expression I>2sigma(I)
_cod_data_source_file su2536.cif
_cod_data_source_block I
_cod_original_sg_symbol_H-M 'P 21/c'
_cod_database_code 2237230
_cod_database_fobs_code 2237230

loop_
_symmetry_equiv_pos_as_xyz
'x, y, z'
'-x, y+1/2, -z+1/2'
'-x, -y, -z'
'x, -y-1/2, z-1/2'

loop_
_atom_site_type_symbol
_atom_site_label
_atom_site_fract_x
_atom_site_fract_y
_atom_site_fract_z
_atom_site_U_iso_or_equiv
_atom_site_adp_type
_atom_site_calc_flag
_atom_site_refinement_flags
_atom_site_occupancy
_atom_site_symmetry_multiplicity
Ge Ge1 0.09401(4) 0.22725(2) 0.492665(15) 0.02782(8) Uani d . 1 1
Ge Ge2 0.54568(4) 0.48911(2) 0.256324(15) 0.02951(8) Uani d . 1 1
S S1 0.37473(10) 0.38100(5) 0.39987(3) 0.03005(15) Uani d . 1 1
S S2 0.62663(10) 0.65368(6) 0.38758(4) 0.03257(16) Uani d . 1 1
C C1 -0.1957(4) 0.2081(2) 0.48350(16) 0.0387(7) Uani d . 1 1
H H1A -0.2595 0.2758 0.4714 0.058 Uiso calc R 1 1
H H1B -0.2490 0.1820 0.5297 0.058 Uiso calc R 1 1
H H1C -0.2251 0.1569 0.4448 0.058 Uiso calc R 1 1
C C2 0.2337(5) 0.0964(2) 0.51710(17) 0.0461(8) Uani d . 1 1
H H2A 0.2128 0.0450 0.4778 0.069 Uiso calc R 1 1
H H2B 0.1800 0.0679 0.5626 0.069 Uiso calc R 1 1
H H2C 0.3784 0.1103 0.5232 0.069 Uiso calc R 1 1
C C3 0.1957(4) 0.2830(2) 0.40179(14) 0.0295(6) Uani d . 1 1
C C4 0.1417(4) 0.2561(2) 0.33170(15) 0.0366(7) Uani d . 1 1
H H4 0.0444 0.2033 0.3203 0.044 Uiso calc R 1 1
C C5 0.2455(4) 0.3148(2) 0.27812(15) 0.0346(6) Uani d . 1 1
H H5 0.2239 0.3049 0.2273 0.042 Uiso calc R 1 1
C C6 0.3792(4) 0.3868(2) 0.30595(13) 0.0281(5) Uani d . 1 1
C C7 0.7184(5) 0.4178(3) 0.18768(17) 0.0544(9) Uani d . 1 1
H H7A 0.7990 0.4701 0.1615 0.082 Uiso calc R 1 1
H H7B 0.6351 0.3779 0.1528 0.082 Uiso calc R 1 1
H H7C 0.8086 0.3693 0.2140 0.082 Uiso calc R 1 1
C C8 0.3709(5) 0.5915(2) 0.20864(18) 0.0535(9) Uani d . 1 1
H H8A 0.2960 0.6308 0.2455 0.080 Uiso calc R 1 1
H H8B 0.2756 0.5548 0.1762 0.080 Uiso calc R 1 1
H H8C 0.4528 0.6405 0.1802 0.080 Uiso calc R 1 1
C C9 0.7126(4) 0.5572(2) 0.32987(13) 0.0274(5) Uani d . 1 1
C C10 0.9108(4) 0.5395(3) 0.34415(18) 0.0493(8) Uani d . 1 1
H H10 0.9887 0.4889 0.3186 0.059 Uiso calc R 1 1
C C11 0.9916(4) 0.6038(3) 0.40107(18) 0.0525(9) Uani d . 1 1
H H11 1.1286 0.6003 0.4169 0.063 Uiso calc R 1 1
C C12 0.8553(4) 0.6707(2) 0.43070(14) 0.0291(6) Uani d . 1 1

loop_
_atom_site_aniso_label
_atom_site_aniso_U_11
_atom_site_aniso_U_22
_atom_site_aniso_U_33
_atom_site_aniso_U_12
_atom_site_aniso_U_13
_atom_site_aniso_U_23
Ge1 0.02892(14) 0.02620(14) 0.02832(15) -0.00283(11) -0.00068(11) 0.00038(11)
Ge2 0.03170(15) 0.03462(16) 0.02218(14) -0.00246(12) -0.00042(11) 0.00054(12)
S1 0.0324(3) 0.0329(4) 0.0247(3) -0.0058(3) -0.0027(3) 0.0015(3)
S2 0.0283(3) 0.0388(4) 0.0305(4) 0.0048(3) -0.0027(3) -0.0058(3)
C1 0.0322(14) 0.0451(17) 0.0386(16) -0.0069(13) -0.0029(12) -0.0004(13)
C2 0.0519(18) 0.0328(16) 0.053(2) 0.0011(14) -0.0074(15) 0.0035(14)
C3 0.0300(13) 0.0257(13) 0.0330(14) -0.0012(11) 0.0004(11) -0.0011(11)
C4 0.0399(15) 0.0337(15) 0.0362(16) -0.0078(12) 0.0001(13) -0.0090(12)
C5 0.0393(15) 0.0384(15) 0.0261(14) -0.0031(12) 0.0010(12) -0.0068(12)
C6 0.0275(12) 0.0310(14) 0.0260(13) 0.0034(11) 0.0025(10) -0.0016(11)
C7 0.0522(19) 0.074(2) 0.0372(18) -0.0103(18) 0.0156(15) -0.0179(17)
C8 0.059(2) 0.0482(19) 0.053(2) -0.0040(16) -0.0258(17) 0.0174(16)
C9 0.0295(13) 0.0307(13) 0.0221(13) -0.0006(11) 0.0026(10) 0.0021(10)
C10 0.0350(15) 0.0518(19) 0.061(2) 0.0096(14) -0.0035(15) -0.0294(16)
C11 0.0293(15) 0.058(2) 0.070(2) 0.0078(14) -0.0124(15) -0.0270(18)
C12 0.0280(12) 0.0285(14) 0.0307(14) -0.0006(11) 0.0004(11) 0.0005(11)

loop_
_atom_type_symbol
_atom_type_description
_atom_type_scat_dispersion_real
_atom_type_scat_dispersion_imag
_atom_type_scat_source
C C 0.0033 0.0016 'International Tables Vol C Tables 4.2.6.8 and 6.1.1.4'
H H 0.0000 0.0000 'International Tables Vol C Tables 4.2.6.8 and 6.1.1.4'
S S 0.1246 0.1234 'International Tables Vol C Tables 4.2.6.8 and 6.1.1.4'
Ge Ge 0.1547 1.8001 'International Tables Vol C Tables 4.2.6.8 and 6.1.1.4'

loop_
_geom_angle_atom_site_label_1
_geom_angle_atom_site_label_2
_geom_angle_atom_site_label_3
_geom_angle_site_symmetry_1
_geom_angle_site_symmetry_3
_geom_angle
C12 Ge1 C3 3_666 . 108.81(11)
C12 Ge1 C1 3_666 . 108.00(11)
C3 Ge1 C1 . . 108.94(11)
C12 Ge1 C2 3_666 . 108.88(12)
C3 Ge1 C2 . . 109.81(12)
C1 Ge1 C2 . . 112.32(13)
C7 Ge2 C9 . . 108.94(12)
C7 Ge2 C6 . . 109.73(13)
C9 Ge2 C6 . . 107.11(10)
C7 Ge2 C8 . . 111.90(15)
C9 Ge2 C8 . . 110.41(12)
C6 Ge2 C8 . . 108.64(12)
C3 S1 C6 . . 94.08(13)
C12 S2 C9 . . 94.39(12)
Ge1 C1 H1A . . 109.5
Ge1 C1 H1B . . 109.5
H1A C1 H1B . . 109.5
Ge1 C1 H1C . . 109.5
H1A C1 H1C . . 109.5
H1B C1 H1C . . 109.5
Ge1 C2 H2A . . 109.5
Ge1 C2 H2B . . 109.5
H2A C2 H2B . . 109.5
Ge1 C2 H2C . . 109.5
H2A C2 H2C . . 109.5
H2B C2 H2C . . 109.5
C4 C3 S1 . . 109.4(2)
C4 C3 Ge1 . . 128.7(2)
S1 C3 Ge1 . . 121.86(14)
C3 C4 C5 . . 113.3(2)
C3 C4 H4 . . 123.3
C5 C4 H4 . . 123.3
C6 C5 C4 . . 114.1(2)
C6 C5 H5 . . 122.9
C4 C5 H5 . . 122.9
C5 C6 S1 . . 109.0(2)
C5 C6 Ge2 . . 129.9(2)
S1 C6 Ge2 . . 120.97(14)
Ge2 C7 H7A . . 109.5
Ge2 C7 H7B . . 109.5
H7A C7 H7B . . 109.5
Ge2 C7 H7C . . 109.5
H7A C7 H7C . . 109.5
H7B C7 H7C . . 109.5
Ge2 C8 H8A . . 109.5
Ge2 C8 H8B . . 109.5
H8A C8 H8B . . 109.5
Ge2 C8 H8C . . 109.5
H8A C8 H8C . . 109.5
H8B C8 H8C . . 109.5
C10 C9 S2 . . 109.0(2)
C10 C9 Ge2 . . 127.2(2)
S2 C9 Ge2 . . 123.75(14)
C9 C10 C11 . . 113.7(3)
C9 C10 H10 . . 123.2
C11 C10 H10 . . 123.2
C12 C11 C10 . . 114.0(2)
C12 C11 H11 . . 123.0
C10 C11 H11 . . 123.0
C11 C12 S2 . . 108.9(2)
C11 C12 Ge1 . 3_666 126.73(19)
S2 C12 Ge1 . 3_666 124.31(14)

loop_
_geom_bond_atom_site_label_1
_geom_bond_atom_site_label_2
_geom_bond_site_symmetry_2
_geom_bond_distance
Ge1 C12 3_666 1.935(3)
Ge1 C3 . 1.938(3)
Ge1 C1 . 1.939(3)
Ge1 C2 . 1.948(3)
Ge2 C7 . 1.935(3)
Ge2 C9 . 1.936(2)
Ge2 C6 . 1.936(3)
Ge2 C8 . 1.939(3)
S1 C3 . 1.718(3)
S1 C6 . 1.725(3)
S2 C12 . 1.714(2)
S2 C9 . 1.718(3)
C1 H1A . 0.9800
C1 H1B . 0.9800
C1 H1C . 0.9800
C2 H2A . 0.9800
C2 H2B . 0.9800
C2 H2C . 0.9800
C3 C4 . 1.373(4)
C4 C5 . 1.417(4)
C4 H4 . 0.9500
C5 C6 . 1.366(3)
C5 H5 . 0.9500
C7 H7A . 0.9800
C7 H7B . 0.9800
C7 H7C . 0.9800
C8 H8A . 0.9800
C8 H8B . 0.9800
C8 H8C . 0.9800
C9 C10 . 1.354(4)
C10 C11 . 1.424(4)
C10 H10 . 0.9500
C11 C12 . 1.356(4)
C11 H11 . 0.9500
C12 Ge1 3_666 1.935(3)

loop_
_geom_hbond_atom_site_label_D
_geom_hbond_atom_site_label_H
_geom_hbond_atom_site_label_A
_geom_hbond_site_symmetry_A
_geom_hbond_distance_DH
_geom_hbond_distance_HA
_geom_hbond_distance_DA
_geom_hbond_angle_DHA
C10 H10 Cg1 1_655 0.95 2.82 3.606(4) 141.0
